data_4128922
loop_
_publ_author_name
'Turo, Michael J.'
'Chen, Linfeng'
'Moore, Curtis E.'
'Schimpf, Alina M.'

_publ_section_title
;
 Co<sup>2+</sup>-Linked
 [NaP<sub>5</sub>W<sub>30</sub>O<sub>110</sub>]<sup>14-</sup>: A
 Redox-Active Metal Oxide Framework with High Electron Density.
;
_journal_issue 11
_journal_name_full 'Journal of the American Chemical Society'
_journal_page_first 4553
_journal_page_last 4557
_journal_paper_doi 10.1021/jacs.9b00866
_journal_volume 141
_journal_year 2019
_chemical_formula_moiety '0.13(Co32 K28 Li12 Na8 O1000 P40 W240), 1.5(O)'
_chemical_formula_sum 'Co4 K3.5 Li1.5 Na O126.5 P5 W30'
_chemical_formula_weight 8100.32
_space_group_crystal_system orthorhombic
_space_group_IT_number 74
_space_group_name_Hall '-I 2b 2'
_space_group_name_H-M_alt 'I m m a'
_audit_creation_date 2018-10-03
_audit_creation_method
;
Olex2 1.2-beta
(compiled 2018.05.29 svn.r3508 for OlexSys, GUI svn.r5506)
;
_cell_angle_alpha 90
_cell_angle_beta 90
_cell_angle_gamma 90
_cell_formula_units_Z 8
_cell_length_a 52.0499(12)
_cell_length_b 21.5528(5)
_cell_length_c 26.1891(6)
_cell_measurement_reflns_used 9821
_cell_measurement_temperature 100(2)
_cell_measurement_theta_max 25.282
_cell_measurement_theta_min 2.344
_cell_volume 29379.5(12)
_computing_cell_refinement 'SAINT v8.38A (Bruker, 2017)'
_computing_data_collection 'APEX3 v2017.3-0 (Bruker, 2017)'
_computing_data_reduction 'SAINT v8.38A (Bruker, 2017)'
_computing_molecular_graphics 'Olex2 (Dolomanov et al., 2009)'
_computing_publication_material 'Olex2 (Dolomanov et al., 2009)'
_computing_structure_refinement 'ShelXL (Sheldrick, 2015)'
_computing_structure_solution 'ShelXT (Sheldrick, 2015)'
_diffrn_ambient_temperature 100.0
_diffrn_detector 'Bruker APEX-II CCD'
_diffrn_detector_area_resol_mean 8.258
_diffrn_detector_type 'CCD Area Detector'
_diffrn_measured_fraction_theta_full 0.999
_diffrn_measured_fraction_theta_max 0.988
_diffrn_measurement_device 'Kappa Four-Circle Diffractometer'
_diffrn_measurement_device_type 'Bruker APEX II Ultra'
_diffrn_measurement_method '\w and \f scans'
_diffrn_radiation_monochromator 'Double Bounce Multilayer Mirrors'
_diffrn_radiation_probe x-ray
_diffrn_radiation_type MoK\a
_diffrn_radiation_wavelength 0.71073
_diffrn_reflns_av_R_equivalents 0.0523
_diffrn_reflns_av_unetI/netI 0.0348
_diffrn_reflns_Laue_measured_fraction_full 0.999
_diffrn_reflns_Laue_measured_fraction_max 0.988
_diffrn_reflns_limit_h_max 62
_diffrn_reflns_limit_h_min -62
_diffrn_reflns_limit_k_max 25
_diffrn_reflns_limit_k_min -25
_diffrn_reflns_limit_l_max 31
_diffrn_reflns_limit_l_min -29
_diffrn_reflns_number 96625
_diffrn_reflns_point_group_measured_fraction_full 0.999
_diffrn_reflns_point_group_measured_fraction_max 0.988
_diffrn_reflns_theta_full 25.000
_diffrn_reflns_theta_max 25.405
_diffrn_reflns_theta_min 1.452
_diffrn_source 'Micro Focus Rotating Anode'
_diffrn_source_type 'Bruker TXS'
_diffrn_standards_number 0
_exptl_absorpt_coefficient_mu 24.071
_exptl_absorpt_correction_T_max 0.0265
_exptl_absorpt_correction_T_min 0.0074
_exptl_absorpt_correction_type multi-scan
_exptl_absorpt_process_details
'SADABS-2016/2 (Bruker,2016/2) was used for absorption correction. wR2(int) was 0.1404 before and 0.0558 after correction. The Ratio of minimum to maximum transmission is 0.3736. The \l/2 correction factor is Not present.'
_exptl_crystal_colour blue
_exptl_crystal_colour_primary blue
_exptl_crystal_density_diffrn 3.663
_exptl_crystal_description block
_exptl_crystal_F_000 27976
_exptl_crystal_size_max 0.076
_exptl_crystal_size_mid 0.057
_exptl_crystal_size_min 0.053
_refine_diff_density_max 3.682
_refine_diff_density_min -4.724
_refine_diff_density_rms 0.419
_refine_ls_extinction_method none
_refine_ls_goodness_of_fit_ref 1.116
_refine_ls_hydrogen_treatment undef
_refine_ls_matrix_type full
_refine_ls_number_parameters 1012
_refine_ls_number_reflns 13930
_refine_ls_number_restraints 1917
_refine_ls_restrained_S_all 1.091
_refine_ls_R_factor_all 0.0994
_refine_ls_R_factor_gt 0.0721
_refine_ls_shift/su_max 0.001
_refine_ls_shift/su_mean 0.000
_refine_ls_structure_factor_coef Fsqd
_refine_ls_weighting_details 'w=1/[\s^2^(Fo^2^)+(0.0644P)^2^+5785.2905P] where P=(Fo^2^+2Fc^2^)/3'
_refine_ls_weighting_scheme calc
_refine_ls_wR_factor_gt 0.1794
_refine_ls_wR_factor_ref 0.2021
_reflns_Friedel_coverage 0.000
_reflns_number_gt 10524
_reflns_number_total 13930
_reflns_threshold_expression 'I > 2\s(I)'
_cod_data_source_file ja9b00866_si_003.cif
_cod_data_source_block reducedImma
_cod_depositor_comments
;
The following automatic conversions were performed:

data item '_diffrn_radiation_probe' value 'X-ray' was changed to
'x-ray' in accordance with the
/home/data/users/saulius/crontab/automatic-downloads/current/ACS/lib/dictionaries/cif_core.dic
dictionary named 'cif_core.dic' version 2.4.2 last updated on
2011-04-26.

Automatic conversion script
Id: cif_fix_values 6909 2019-04-08 15:41:33Z antanas 
;
_cod_original_formula_sum 'Co4 K3.50 Li1.50 Na O126.50 P5 W30'
_cod_database_code 4128922
_shelx_shelxl_version_number 2014/7
_shelx_space_group_comment
;
The symmetry employed for this shelxl refinement is uniquely defined
by the following loop, which should always be used as a source of
symmetry information in preference to the above space-group names.
They are only intended as comments.
;
_shelx_estimated_absorpt_t_max 0.362
_shelx_estimated_absorpt_t_min 0.262
_olex2_refinement_description
;
1. Shared sites
{K2B, Li1}
2. Uiso/Uaniso restraints and constraints
Uanis(Co4A) = Uanis(Co4B)
Uanis(Co1) = Uanis(Co5)
Uanis(Co3) = Uanis(Co1)
Uanis(K2B) = Uanis(Li1)
Uanis(O43) = Uanis(O2BA) = Uanis(Co4B) = Uanis(Co4A)
Uanis(O81) = Uanis(O0CA)
3. Rigid body (RIGU) restrains
 All non-hydrogen atoms
 with sigma for 1-2 distances of 0.002 and sigma for 1-3 distances of 0.002
4. Others
 Sof(Co4A)=0.25*(1-FVAR(2))
 Sof(Co4B)=0.25*FVAR(2)
 Sof(Co5)=1-FVAR(2)
 Sof(Co1)=FVAR(2)
 Fixed Sof: W15B(0.5) W16(0.5) W14(0.5) W14B(0.5) W15(0.5) P5B(0.25) P4B(0.25)
 Na2(0.25) P4(0.25) P5(0.25) P6(0.25) O73(0.5) O76(0.5) O82(0.5) O44(0.5)
 O84(0.5) O69(0.5) O83(0.5) O72(0.5) O75(0.5) O70(0.5) O40(0.5) O42(0.5)
 O41(0.5) Co3(0.25) O79(0.5) O87(0.5) O71(0.5) O85(0.5) O74(0.5) O86(0.5)
 Co2B(0.25) Co2A(0.25) O43(0.25) O77(0.5) Na1(0.25) O2BA(0.25) O0CA(0.25)
 O81(0.25) O6DA(0.25) K3(0.25) K1(0.25) Li1(0.75) K2B(0.25) O78(0.25)
;
_platon_squeeze_void_probe_radius 1.20
_olex2_submission_special_instructions 'No special instructions were received'

loop_
_space_group_symop_operation_xyz
'x, y, z'
'-x, -y+1/2, z'
'-x, y+1/2, -z'
'x, -y, -z'
'x+1/2, y+1/2, z+1/2'
'-x+1/2, -y+1, z+1/2'
'-x+1/2, y+1, -z+1/2'
'x+1/2, -y+1/2, -z+1/2'
'-x, -y, -z'
'x, y-1/2, -z'
'x, -y-1/2, z'
'-x, y, z'
'-x+1/2, -y+1/2, -z+1/2'
'x+1/2, y, -z+1/2'
'x+1/2, -y, z+1/2'
'-x+1/2, y+1/2, z+1/2'

loop_
_atom_site_label
_atom_site_type_symbol
_atom_site_fract_x
_atom_site_fract_y
_atom_site_fract_z
_atom_site_U_iso_or_equiv
_atom_site_adp_type
_atom_site_occupancy
_atom_site_site_symmetry_order
_atom_site_calc_flag
_atom_site_refinement_flags_posn
_atom_site_refinement_flags_adp
_atom_site_refinement_flags_occupancy
_atom_site_disorder_assembly
_atom_site_disorder_group
W2 W 0.53588(2) 0.40684(4) 0.38398(4) 0.0324(2) Uani 1 1 d . U . . .
W4 W 0.55771(2) 0.40678(4) 0.24731(4) 0.0340(2) Uani 1 1 d . U . . .
W8 W 0.5000 0.40811(6) 0.16238(6) 0.0354(3) Uani 1 2 d S TU P . .
W1 W 0.53645(2) 0.32680(5) 0.50900(4) 0.0453(3) Uani 1 1 d . U . . .
W3 W 0.59496(2) 0.32664(5) 0.42401(5) 0.0460(3) Uani 1 1 d . U . . .
W6 W 0.59512(2) 0.32671(5) 0.14753(5) 0.0488(3) Uani 1 1 d . U . . .
W5 W 0.61723(2) 0.32676(5) 0.28538(5) 0.0485(3) Uani 1 1 d . U . . .
W7 W 0.53622(3) 0.32684(5) 0.06172(5) 0.0510(3) Uani 1 1 d . U . . .
W9 W 0.63497(2) 0.67357(6) 0.29446(6) 0.0618(4) Uani 1 1 d . U . . .
W10 W 0.64380(2) 0.67351(6) 0.15020(6) 0.0625(4) Uani 1 1 d . U . . .
W13 W 0.83002(3) 0.67321(6) 0.07856(6) 0.0631(4) Uani 1 1 d . U . . .
W11 W 0.69329(3) 0.67334(6) 0.04393(6) 0.0658(4) Uani 1 1 d . U . . .
W12 W 0.76460(3) 0.67345(6) 0.01673(5) 0.0654(4) Uani 1 1 d . U . . .
W15B W 0.70546(4) 0.59290(9) 0.16454(9) 0.0413(5) Uani 0.5 1 d . U . A 2
W16 W 0.68987(4) 0.59302(10) 0.23619(10) 0.0436(5) Uani 0.5 1 d . U . A 1
W14 W 0.80320(4) 0.59310(10) 0.19314(10) 0.0444(5) Uani 0.5 1 d . U . A 1
W14B W 0.77575(4) 0.59252(10) 0.13823(10) 0.0422(5) Uani 0.5 1 d . U . A 2
W15 W 0.73854(5) 0.59319(10) 0.13154(10) 0.0458(5) Uani 0.5 1 d . U . A 1
Co1 Co 0.58681(16) 0.5555(4) 0.2764(4) 0.0900(16) Uani 0.696(9) 1 d . U . A 1
P3 P 0.5000 0.2500 0.1525(5) 0.033(2) Uani 1 4 d S TU P . .
O6 O 0.5302(3) 0.3813(8) 0.4537(7) 0.0408(19) Uani 1 1 d . U . . .
P5B P 0.7778(4) 0.7500 0.1280(8) 0.042(2) Uani 0.5 2 d S TU P A 2
O17 O 0.6364(5) 0.2500 0.2851(11) 0.047(3) Uani 1 2 d S TU P . .
O2 O 0.5000 0.3226(12) 0.5196(10) 0.049(3) Uani 1 2 d S TU P . .
O11 O 0.5707(3) 0.3806(8) 0.3944(7) 0.040(2) Uani 1 1 d . U . . .
O16 O 0.6111(3) 0.3212(8) 0.3583(8) 0.046(2) Uani 1 1 d . U . . .
O64 O 0.8009(4) 0.6795(9) 0.0332(9) 0.064(2) Uani 1 1 d . U . . .
O61 O 0.7666(6) 0.7500 -0.0205(12) 0.063(3) Uani 1 2 d S TU P . .
P4B P 0.7012(4) 0.7500 0.1557(9) 0.045(2) Uani 0.5 2 d S TU P A 2
O5 O 0.5718(3) 0.3229(8) 0.4835(7) 0.046(2) Uani 1 1 d . U . . .
O15 O 0.6162(3) 0.3773(8) 0.4520(8) 0.049(3) Uani 1 1 d . U . . .
O14 O 0.6098(5) 0.2500 0.4454(11) 0.046(3) Uani 1 2 d S TU P . .
O23 O 0.5258(3) 0.4118(7) 0.2160(6) 0.035(2) Uani 1 1 d . U . . .
O19 O 0.6424(4) 0.3791(9) 0.2892(8) 0.056(3) Uani 1 1 d . U . . .
O21 O 0.5890(3) 0.3810(8) 0.2817(7) 0.041(2) Uani 1 1 d . U . . .
O12 O 0.5409(3) 0.4841(7) 0.3970(7) 0.040(2) Uani 1 1 d . U . . .
O3 O 0.5425(4) 0.3768(9) 0.5578(7) 0.050(2) Uani 1 1 d . U . . .
O49 O 0.6634(5) 0.7500 0.2829(12) 0.054(3) Uani 1 2 d S TU P . .
O20 O 0.6151(3) 0.3229(8) 0.2106(7) 0.047(2) Uani 1 1 d . U . . .
O47 O 0.6169(5) 0.7500 0.2999(13) 0.064(3) Uani 1 2 d S TU P . .
O33 O 0.5000 0.3224(12) 0.0399(10) 0.050(4) Uani 1 2 d S TU P . .
O24 O 0.5743(3) 0.3818(8) 0.1842(7) 0.041(2) Uani 1 1 d . U . . .
O66 O 0.8430(6) 0.7500 0.0516(12) 0.064(3) Uani 1 2 d S TU P . .
O68 O 0.8117(4) 0.6186(8) 0.1201(8) 0.051(2) Uani 1 1 d . U . . .
O38 O 0.6099(4) 0.6244(10) 0.3037(10) 0.070(3) Uani 1 1 d . U . . .
O30 O 0.5684(4) 0.3227(8) 0.0956(7) 0.047(2) Uani 1 1 d . U . . .
O26 O 0.6102(5) 0.2500 0.1252(10) 0.046(3) Uani 1 2 d S TU P . .
O34 O 0.5000 0.4869(10) 0.1441(9) 0.039(4) Uani 1 2 d S TU P . .
O25 O 0.6151(3) 0.3773(8) 0.1160(7) 0.048(3) Uani 1 1 d . U . . .
O22 O 0.5659(4) 0.4845(8) 0.2431(8) 0.053(2) Uani 1 1 d . U . . .
O45 O 0.6625(3) 0.6182(9) 0.2852(8) 0.054(2) Uani 1 1 d . U . . .
O62 O 0.7616(5) 0.7500 0.0765(11) 0.052(2) Uani 1 2 d S TU P . .
O65 O 0.8476(4) 0.6228(9) 0.0418(8) 0.063(4) Uani 1 1 d . U . . .
O56 O 0.7073(5) 0.7500 0.0949(11) 0.053(2) Uani 1 2 d S TU P A .
O63 O 0.7612(4) 0.6174(9) 0.0714(8) 0.0537(19) Uani 1 1 d . U . . .
O53 O 0.6271(6) 0.7500 0.1341(13) 0.066(3) Uani 1 2 d S TU P . .
Na2 Na 0.7500 0.6834(13) 0.2500 0.039(2) Uani 0.5 2 d S TU P . .
O60 O 0.7688(5) 0.6234(10) -0.0325(8) 0.067(3) Uani 1 1 d . U . . .
O31 O 0.5459(4) 0.3777(8) 0.0150(7) 0.049(3) Uani 1 1 d . U . . .
O55 O 0.7069(4) 0.6169(9) 0.0920(8) 0.0549(18) Uani 1 1 d . U . . .
O51 O 0.6691(3) 0.6173(9) 0.1738(8) 0.0542(19) Uani 1 1 d . U . . .
P4 P 0.6845(3) 0.7500 0.2356(9) 0.044(2) Uani 0.5 2 d S TU P A 1
P5 P 0.7369(4) 0.7500 0.1202(8) 0.044(2) Uani 0.5 2 d S TU P A 1
O35 O 0.5000 0.3076(10) 0.1846(9) 0.033(2) Uani 1 2 d S TU P . .
O36 O 0.5617(5) 0.5811(11) 0.3362(11) 0.081(4) Uani 1 1 d . U . . .
O54 O 0.6619(4) 0.6786(10) 0.0866(9) 0.067(2) Uani 1 1 d . U . . .
O52 O 0.6205(4) 0.6227(9) 0.1269(9) 0.065(3) Uani 1 1 d . U . . .
O57 O 0.6834(6) 0.7500 0.0101(12) 0.064(3) Uani 1 2 d S TU P . .
O32 O 0.5425(5) 0.2500 0.0274(10) 0.050(3) Uani 1 2 d S TU P . .
O59 O 0.7260(5) 0.6777(9) 0.0151(8) 0.066(2) Uani 1 1 d . U . . .
O80 O 0.9024(5) 0.6200(14) 0.0788(12) 0.100(6) Uani 1 1 d . U . . .
O67 O 0.8099(5) 0.7500 0.1210(11) 0.051(3) Uani 1 2 d S TU P . .
O50 O 0.6699(5) 0.7500 0.1753(12) 0.054(2) Uani 1 2 d S TU P . .
P6 P 0.8083(4) 0.7500 0.1870(8) 0.042(3) Uani 0.5 2 d S TU P A 1
O29 O 0.5247(3) 0.3806(8) 0.1140(7) 0.043(2) Uani 1 1 d . U . . .
O58 O 0.6816(4) 0.6227(10) -0.0006(9) 0.066(3) Uani 1 1 d . U . . .
O1BA O 0.4763(4) 0.2500 0.1153(9) 0.035(4) Uani 1 2 d S TU P . .
O9 O 0.5000 0.4117(11) 0.3737(9) 0.037(3) Uani 1 2 d S TU P . .
O46 O 0.6460(4) 0.6785(9) 0.3690(9) 0.061(3) Uani 1 1 d . U . . .
O48 O 0.6318(4) 0.6791(9) 0.2233(9) 0.065(2) Uani 1 1 d . U . . .
O73 O 0.7399(7) 0.6915(16) 0.1514(14) 0.044(2) Uani 0.5 1 d . U . A 1
O76 O 0.6998(6) 0.6887(15) 0.2366(15) 0.043(2) Uani 0.5 1 d . U . A 1
O82 O 0.7134(6) 0.6906(15) 0.1773(14) 0.044(2) Uani 0.5 1 d . U . A 2
O44 O 0.6816(7) 0.5167(17) 0.2327(16) 0.057(3) Uani 0.5 1 d . U . . .
O84 O 0.7010(8) 0.5169(17) 0.1530(16) 0.057(3) Uani 0.5 1 d . U . . .
O69 O 0.7944(6) 0.6922(15) 0.2034(14) 0.041(3) Uani 0.5 1 d . U . A 1
O83 O 0.7712(7) 0.6885(15) 0.1554(14) 0.043(2) Uani 0.5 1 d . U . A 2
O72 O 0.7799(8) 0.5158(17) 0.1257(16) 0.057(3) Uani 0.5 1 d . U . . .
O75 O 0.7396(8) 0.5158(17) 0.1170(16) 0.057(3) Uani 0.5 1 d . U . . .
O70 O 0.8100(7) 0.5158(16) 0.1843(14) 0.046(5) Uani 0.5 1 d . U . . .
O40 O 0.5725(9) 0.612(2) 0.212(2) 0.082(5) Uani 0.5 1 d . U . . .
O42 O 0.6008(13) 0.591(3) -0.006(3) 0.116(13) Uani 0.5 1 d . U . A .
O41 O 0.5660(13) 0.496(3) 0.095(2) 0.11(2) Uani 0.5 1 d . U . . .
O1 O 0.5411(5) 0.2500 0.5445(10) 0.049(3) Uani 1 2 d S TU P . .
Co4A Co 0.6692(7) 0.4460(16) 0.3017(16) 0.072(3) Uani 0.138(8) 1 d . U . A 1
Co3 Co 0.6294(4) 0.4429(11) 0.5053(10) 0.0900(16) Uani 0.25 1 d . U . . .
O79 O 0.9322(10) 0.710(3) 0.144(2) 0.102(10) Uani 0.5 1 d . U . . .
O87 O 0.7458(8) 0.5902(17) 0.1592(17) 0.044(2) Uani 0.5 1 d . U . A 2
O71 O 0.7679(7) 0.5899(16) 0.1722(16) 0.045(3) Uani 0.5 1 d . U . A 1
O85 O 0.7072(7) 0.5910(16) 0.2352(15) 0.044(3) Uani 0.5 1 d . U . A 2
O74 O 0.7184(7) 0.5890(16) 0.1915(16) 0.045(3) Uani 0.5 1 d . U . A 1
O86 O 0.7876(8) 0.5893(16) 0.2082(15) 0.045(3) Uani 0.5 1 d . U . A 2
Co2B Co 0.7514(5) 0.4426(10) 0.0800(10) 0.092(4) Uani 0.25 1 d . U . A .
Co2A Co 0.7748(5) 0.4422(10) 0.0816(10) 0.094(4) Uani 0.25 1 d . U . A .
O43 O 0.6890(17) 0.393(4) 0.356(4) 0.072(3) Uani 0.25 1 d . U . . .
O77 O 0.7655(11) 0.404(2) 0.132(2) 0.092(5) Uani 0.5 1 d . U . . .
Na1 Na 0.5000 0.3165(12) 0.2859(10) 0.033(2) Uani 0.5 2 d S TU P . .
Co4B Co 0.6636(8) 0.443(2) 0.260(2) 0.072(3) Uani 0.112(8) 1 d . U . A 2
O2BA O 0.6925(17) 0.418(4) 0.300(4) 0.072(3) Uani 0.25 1 d . U . A .
O0CA O 0.647(2) 0.477(4) 0.035(4) 0.083(4) Uani 0.25 1 d . U . A 2
O81 O 0.635(2) 0.513(4) 0.066(4) 0.083(4) Uani 0.25 1 d . U . A 1
O6DA O 0.6543(18) 0.438(4) 0.205(4) 0.077(3) Uani 0.25 1 d . U . . .
O28 O 0.5483(3) 0.3092(7) 0.2537(6) 0.0322(18) Uani 1 1 d . U . . .
P2 P 0.56361(15) 0.2500 0.2445(3) 0.0285(14) Uani 1 2 d S TU P . .
P1 P 0.53911(16) 0.2500 0.3939(3) 0.0316(15) Uani 1 2 d S TU P . .
O27 O 0.5736(4) 0.2500 0.1888(9) 0.037(2) Uani 1 2 d S TU P . .
O8 O 0.5295(3) 0.3093(7) 0.3680(6) 0.0335(19) Uani 1 1 d . U . . .
O18 O 0.5881(4) 0.2500 0.2792(9) 0.035(2) Uani 1 2 d S TU P . .
O7 O 0.5308(4) 0.2500 0.4514(9) 0.039(2) Uani 1 2 d S TU P . .
O10 O 0.5689(4) 0.2500 0.3946(9) 0.037(2) Uani 1 2 d S TU P . .
O13 O 0.5410(3) 0.4109(7) 0.3136(6) 0.0372(19) Uani 1 1 d . U . . .
K2 K 0.6124(2) 0.5000 0.0000 0.086(3) Uani 1 2 d S TU P . .
K4 K 0.5000 0.4290(6) 0.6048(5) 0.084(3) Uani 1 2 d S TU P . .
K3 K 0.5497(4) 0.5000 0.5000 0.060(3) Uani 0.5 2 d S TU P . .
O4 O 0.5000 0.5000 0.5000 0.060(4) Uani 1 4 d S TU P . .
K1 K 0.8985(5) 0.7500 0.0653(12) 0.095(5) Uani 0.5 2 d S TU P . .
Li1 Li 0.6609(5) 0.5076(11) 0.0765(10) 0.084(3) Uani 0.75 1 d . U . A 1
K2B K 0.6609(5) 0.5076(11) 0.0765(10) 0.084(3) Uani 0.25 1 d . U . A 2
O37 O 0.6002(5) 0.4928(12) 0.3459(11) 0.092(4) Uani 1 1 d . U . . .
Co5 Co 0.6261(4) 0.4949(9) 0.1992(8) 0.0900(16) Uani 0.304(9) 1 d . U . A 2
O39 O 0.6231(5) 0.5134(13) 0.2490(12) 0.096(3) Uani 1 1 d . U . . .
O78 O 0.7500 0.465(2) 0.2500 0.08(2) Uani 0.5 2 d S TU P . .

loop_
_atom_site_aniso_label
_atom_site_aniso_U_11
_atom_site_aniso_U_22
_atom_site_aniso_U_33
_atom_site_aniso_U_23
_atom_site_aniso_U_13
_atom_site_aniso_U_12
W2 0.0289(4) 0.0285(5) 0.0399(5) -0.0049(4) -0.0011(4) -0.0011(4)
W4 0.0312(5) 0.0284(5) 0.0424(5) 0.0013(4) 0.0022(4) -0.0025(4)
W8 0.0370(7) 0.0289(7) 0.0405(8) 0.0038(6) 0.000 0.000
W1 0.0608(7) 0.0378(6) 0.0372(6) -0.0050(4) -0.0061(5) -0.0006(5)
W3 0.0342(5) 0.0371(6) 0.0667(7) -0.0035(5) -0.0155(5) -0.0017(4)
W6 0.0535(7) 0.0349(6) 0.0581(7) 0.0002(5) 0.0251(5) -0.0048(5)
W5 0.0295(5) 0.0363(6) 0.0798(8) -0.0027(5) -0.0040(5) -0.0029(4)
W7 0.0688(8) 0.0367(6) 0.0474(7) 0.0042(5) 0.0182(6) -0.0007(5)
W9 0.0359(6) 0.0404(6) 0.1090(11) 0.0018(6) 0.0180(6) -0.0039(5)
W10 0.0467(7) 0.0401(7) 0.1008(11) -0.0024(6) -0.0196(7) -0.0044(5)
W13 0.0666(8) 0.0421(7) 0.0805(9) -0.0046(6) 0.0397(7) 0.0004(6)
W11 0.0866(9) 0.0445(7) 0.0663(8) -0.0031(6) -0.0250(7) -0.0032(6)
W12 0.0971(10) 0.0458(7) 0.0533(8) -0.0060(6) 0.0114(7) -0.0004(7)
W15B 0.0359(10) 0.0293(10) 0.0588(13) -0.0023(9) 0.0018(9) -0.0033(8)
W16 0.0352(11) 0.0317(10) 0.0638(14) -0.0033(9) 0.0051(9) -0.0038(8)
W14 0.0412(11) 0.0335(11) 0.0585(14) -0.0042(9) 0.0136(10) 0.0010(9)
W14B 0.0387(10) 0.0322(10) 0.0556(13) -0.0013(9) 0.0111(9) 0.0027(8)
W15 0.0482(12) 0.0346(11) 0.0546(13) -0.0047(10) 0.0030(10) -0.0013(9)
Co1 0.083(3) 0.077(3) 0.110(3) -0.008(2) -0.003(2) -0.017(2)
P3 0.032(5) 0.030(4) 0.037(5) 0.000 0.000 0.000
O6 0.041(4) 0.039(3) 0.043(3) -0.004(2) -0.003(2) -0.001(3)
P5B 0.048(5) 0.030(4) 0.048(4) 0.000 0.016(3) 0.000
O17 0.033(5) 0.040(4) 0.069(7) 0.000 0.000(4) 0.000
O2 0.054(4) 0.047(5) 0.046(6) -0.003(4) 0.000 0.000
O11 0.033(3) 0.037(4) 0.050(4) -0.004(3) -0.005(2) 0.000(2)
O16 0.033(4) 0.038(5) 0.068(3) -0.002(2) -0.006(2) -0.002(3)
O64 0.079(3) 0.042(5) 0.071(5) -0.003(3) 0.018(3) 0.002(3)
O61 0.083(8) 0.048(4) 0.060(5) 0.000 0.010(4) 0.000
P4B 0.044(4) 0.030(4) 0.062(4) 0.000 -0.007(3) 0.000
O5 0.045(3) 0.039(4) 0.054(4) -0.004(3) -0.009(3) -0.002(3)
O15 0.035(5) 0.041(5) 0.070(5) 0.001(4) -0.010(4) 0.000(4)
O14 0.036(5) 0.040(4) 0.063(6) 0.000 -0.008(4) 0.000
O23 0.034(3) 0.030(4) 0.042(3) 0.002(3) 0.004(2) 0.000(3)
O19 0.042(4) 0.045(4) 0.082(5) -0.010(3) 0.005(3) -0.008(3)
O21 0.032(3) 0.038(4) 0.054(4) 0.001(3) 0.002(2) -0.003(2)
O12 0.039(5) 0.033(3) 0.048(4) -0.006(3) -0.005(3) -0.001(3)
O3 0.058(5) 0.047(4) 0.046(4) -0.009(3) -0.007(3) -0.002(3)
O49 0.039(4) 0.040(5) 0.083(5) 0.000 0.009(4) 0.000
O20 0.040(4) 0.035(5) 0.065(3) 0.000(2) 0.009(2) -0.003(3)
O47 0.041(5) 0.047(4) 0.102(8) 0.000 0.011(4) 0.000
O33 0.063(4) 0.038(8) 0.049(7) 0.004(6) 0.000 0.000
O24 0.039(4) 0.038(4) 0.048(3) 0.000(3) 0.008(3) -0.001(3)
O66 0.069(5) 0.046(4) 0.076(8) 0.000 0.030(5) 0.000
O68 0.049(3) 0.041(4) 0.062(3) -0.003(3) 0.017(3) 0.002(3)
O38 0.052(4) 0.058(4) 0.101(6) -0.001(3) 0.009(3) -0.011(3)
O30 0.055(3) 0.037(5) 0.050(4) 0.002(3) 0.017(3) -0.001(3)
O26 0.048(6) 0.037(4) 0.054(6) 0.000 0.015(4) 0.000
O34 0.045(8) 0.032(4) 0.042(8) 0.003(4) 0.000 0.000
O25 0.049(5) 0.038(5) 0.058(5) 0.001(4) 0.019(4) -0.003(4)
O22 0.048(5) 0.038(3) 0.072(5) 0.003(3) 0.007(4) -0.004(3)
O45 0.041(4) 0.040(4) 0.080(4) -0.001(3) 0.010(3) -0.003(3)
O62 0.060(4) 0.041(4) 0.055(4) 0.000 0.008(3) 0.000
O65 0.072(6) 0.048(5) 0.069(7) 0.002(4) 0.034(5) 0.008(4)
O56 0.056(4) 0.042(4) 0.062(4) 0.000 -0.005(3) 0.000
O63 0.061(4) 0.042(4) 0.058(3) -0.002(2) 0.007(2) 0.001(3)
O53 0.054(5) 0.046(4) 0.097(7) 0.000 -0.013(5) 0.000
Na2 0.032(3) 0.038(5) 0.048(3) 0.000 0.007(2) 0.000
O60 0.092(7) 0.048(5) 0.061(5) -0.003(4) 0.009(4) 0.001(4)
O31 0.059(6) 0.042(5) 0.048(5) 0.004(4) 0.012(4) -0.001(4)
O55 0.058(3) 0.043(3) 0.063(3) -0.001(2) -0.003(2) 0.000(2)
O51 0.043(3) 0.041(4) 0.078(3) -0.001(3) -0.002(2) -0.003(2)
P4 0.029(4) 0.030(4) 0.073(5) 0.000 0.001(3) 0.000
P5 0.052(4) 0.033(4) 0.047(4) 0.000 0.001(3) 0.000
O35 0.032(5) 0.030(3) 0.038(4) 0.001(3) 0.000 0.000
O36 0.074(6) 0.059(8) 0.109(7) -0.006(5) 0.009(5) -0.024(5)
O54 0.066(4) 0.049(5) 0.086(4) -0.001(3) -0.013(3) -0.001(3)
O52 0.052(5) 0.048(5) 0.095(7) -0.003(4) -0.013(4) -0.004(4)
O57 0.073(7) 0.049(4) 0.070(6) 0.000 -0.013(5) 0.000
O32 0.057(7) 0.040(4) 0.053(7) 0.000 0.008(5) 0.000
O59 0.083(3) 0.047(5) 0.067(5) -0.001(3) -0.004(3) 0.000(2)
O80 0.073(8) 0.103(10) 0.123(17) 0.014(7) 0.036(8) 0.011(6)
O67 0.051(4) 0.039(4) 0.063(5) 0.000 0.017(3) 0.000
O50 0.045(4) 0.041(4) 0.078(4) 0.000 -0.005(3) 0.000
P6 0.032(6) 0.032(4) 0.062(5) 0.000 0.016(4) 0.000
O29 0.047(4) 0.037(4) 0.044(4) 0.003(3) 0.008(3) -0.001(3)
O58 0.075(6) 0.051(4) 0.074(4) -0.006(3) -0.014(4) 0.000(4)
O1BA 0.033(7) 0.035(9) 0.038(8) 0.000 -0.001(6) 0.000
O9 0.033(3) 0.037(5) 0.042(5) -0.002(4) 0.000 0.000
O46 0.042(6) 0.043(6) 0.096(4) -0.001(3) 0.017(4) -0.001(5)
O48 0.050(5) 0.043(5) 0.101(3) -0.001(2) 0.001(3) -0.001(4)
O73 0.044(4) 0.035(3) 0.052(4) 0.000(2) 0.004(3) -0.001(2)
O76 0.034(4) 0.032(3) 0.062(5) 0.000(3) 0.004(3) -0.001(2)
O82 0.040(4) 0.033(3) 0.058(5) 0.000(3) 0.000(3) 0.000(2)
O44 0.051(5) 0.040(3) 0.079(7) -0.008(3) 0.012(4) -0.008(3)
O84 0.061(5) 0.035(3) 0.075(5) -0.004(3) 0.003(4) -0.004(3)
O69 0.035(4) 0.033(4) 0.055(5) -0.002(3) 0.010(4) 0.000(3)
O83 0.043(5) 0.033(3) 0.052(4) 0.000(2) 0.010(3) 0.001(2)
O72 0.061(7) 0.041(3) 0.069(7) -0.004(3) 0.011(5) 0.009(3)
O75 0.064(7) 0.041(3) 0.065(7) -0.005(3) 0.005(5) -0.006(3)
O70 0.043(9) 0.035(4) 0.058(10) -0.005(4) 0.010(7) 0.001(4)
O40 0.074(10) 0.060(7) 0.112(7) 0.001(6) -0.001(6) -0.024(6)
O42 0.13(2) 0.085(9) 0.14(2) -0.011(9) -0.03(2) 0.014(8)
O41 0.17(6) 0.08(4) 0.08(4) 0.03(3) -0.01(4) 0.04(4)
O1 0.056(7) 0.046(4) 0.046(5) 0.000 -0.006(4) 0.000
Co4A 0.062(4) 0.060(4) 0.094(6) -0.002(4) 0.001(4) -0.025(3)
Co3 0.083(3) 0.077(3) 0.110(3) -0.008(2) -0.003(2) -0.017(2)
O79 0.076(12) 0.114(16) 0.115(18) 0.015(12) 0.030(12) 0.001(10)
O87 0.043(3) 0.033(5) 0.057(5) 0.000(3) 0.006(2) 0.001(2)
O71 0.044(3) 0.035(5) 0.058(5) -0.003(4) 0.008(3) 0.000(3)
O85 0.038(5) 0.032(6) 0.063(4) 0.000(3) 0.004(3) 0.001(4)
O74 0.040(4) 0.036(5) 0.058(4) -0.002(3) 0.001(3) -0.001(3)
O86 0.041(6) 0.038(7) 0.057(4) 0.000(3) 0.011(4) 0.004(5)
Co2B 0.096(7) 0.065(5) 0.113(9) -0.029(5) 0.002(6) 0.006(5)
Co2A 0.097(7) 0.066(5) 0.117(9) -0.026(5) 0.004(6) 0.007(5)
O43 0.062(4) 0.060(4) 0.094(6) -0.002(4) 0.001(4) -0.025(3)
O77 0.098(10) 0.060(6) 0.120(10) -0.018(6) 0.001(8) 0.004(6)
Na1 0.028(4) 0.034(5) 0.038(3) 0.000(3) 0.000 0.000
Co4B 0.062(4) 0.060(4) 0.094(6) -0.002(4) 0.001(4) -0.025(3)
O2BA 0.062(4) 0.060(4) 0.094(6) -0.002(4) 0.001(4) -0.025(3)
O0CA 0.085(5) 0.061(7) 0.103(6) -0.006(5) -0.009(4) -0.008(4)
O81 0.085(5) 0.061(7) 0.103(6) -0.006(5) -0.009(4) -0.008(4)
O6DA 0.073(6) 0.063(6) 0.094(6) -0.003(4) -0.002(4) -0.027(4)
O28 0.029(3) 0.030(3) 0.038(4) 0.000(2) 0.001(3) 0.001(2)
P2 0.024(3) 0.025(3) 0.036(3) 0.000 0.002(2) 0.000
P1 0.029(3) 0.026(3) 0.040(3) 0.000 -0.004(2) 0.000
O27 0.035(5) 0.035(4) 0.042(4) 0.000 0.007(3) 0.000
O8 0.031(4) 0.031(3) 0.039(3) -0.001(2) -0.001(3) 0.001(2)
O18 0.027(4) 0.033(4) 0.045(5) 0.000 0.000(3) 0.000
O7 0.038(5) 0.038(4) 0.040(3) 0.000 -0.004(3) 0.000
O10 0.030(3) 0.033(4) 0.050(5) 0.000 -0.005(3) 0.000
O13 0.032(4) 0.035(4) 0.044(2) -0.003(2) 0.000(2) -0.002(3)
K2 0.079(5) 0.081(6) 0.099(6) -0.007(5) 0.000 0.000
K4 0.083(5) 0.083(6) 0.086(5) -0.024(4) 0.000 0.000
K3 0.073(6) 0.050(4) 0.058(5) -0.013(3) 0.000 0.000
O4 0.062(6) 0.050(6) 0.067(7) -0.017(4) 0.000 0.000
K1 0.072(5) 0.097(9) 0.116(14) 0.000 0.027(5) 0.000
Li1 0.087(5) 0.063(5) 0.101(4) -0.004(3) -0.009(3) -0.010(3)
K2B 0.087(5) 0.063(5) 0.101(4) -0.004(3) -0.009(3) -0.010(3)
O37 0.093(8) 0.071(7) 0.112(6) -0.005(5) -0.008(5) -0.016(6)
Co5 0.083(3) 0.077(3) 0.110(3) -0.008(2) -0.003(2) -0.017(2)
O39 0.084(5) 0.090(7) 0.114(5) -0.012(4) -0.003(4) -0.008(5)
O78 0.08(4) 0.02(3) 0.15(7) 0.000 0.05(5) 0.000

loop_
_atom_type_symbol
_atom_type_description
_atom_type_scat_dispersion_real
_atom_type_scat_dispersion_imag
_atom_type_scat_source
Co Co 0.3494 0.9721 'International Tables Vol C Tables 4.2.6.8 and 6.1.1.4'
K K 0.2009 0.2494 'International Tables Vol C Tables 4.2.6.8 and 6.1.1.4'
Li Li -0.0003 0.0001 'International Tables Vol C Tables 4.2.6.8 and 6.1.1.4'
Na Na 0.0362 0.0249 'International Tables Vol C Tables 4.2.6.8 and 6.1.1.4'
O O 0.0106 0.0060 'International Tables Vol C Tables 4.2.6.8 and 6.1.1.4'
P P 0.1023 0.0942 'International Tables Vol C Tables 4.2.6.8 and 6.1.1.4'
W W -0.8490 6.8722 'International Tables Vol C Tables 4.2.6.8 and 6.1.1.4'

loop_
_geom_angle_atom_site_label_1
_geom_angle_atom_site_label_2
_geom_angle_atom_site_label_3
_geom_angle
_geom_angle_site_symmetry_1
_geom_angle_site_symmetry_3
O6 W2 Na1 115.3(6) . .
O6 W2 O8 83.3(7) . .
O6 W2 K4 96.4(5) . 9_666
O6 W2 K3 53.8(5) . .
O11 W2 O6 85.7(7) . .
O11 W2 Na1 114.7(5) . .
O11 W2 O8 83.5(6) . .
O11 W2 K4 133.5(5) . 9_666
O11 W2 K3 81.9(6) . .
O12 W2 O6 96.4(8) . .
O12 W2 O11 96.4(7) . .
O12 W2 O9 97.2(9) . .
O12 W2 Na1 136.0(7) . .
O12 W2 O8 179.7(8) . .
O12 W2 O13 97.4(8) . .
O12 W2 K4 37.1(5) . 9_666
O12 W2 K3 44.3(6) . .
O9 W2 O6 90.0(9) . .
O9 W2 O11 166.1(9) . .
O9 W2 Na1 55.6(7) . .
O9 W2 O8 82.8(8) . .
O9 W2 K4 60.1(7) . 9_666
O9 W2 K3 106.2(8) . .
Na1 W2 K4 106.2(3) . 9_666
O8 W2 Na1 44.2(6) . .
O8 W2 K4 142.9(4) . 9_666
O8 W2 K3 135.4(4) . .
O13 W2 O6 166.1(7) . .
O13 W2 O11 91.1(7) . .
O13 W2 O9 89.9(9) . .
O13 W2 Na1 54.2(6) . .
O13 W2 O8 82.9(6) . .
O13 W2 K4 95.6(5) . 9_666
O13 W2 K3 139.1(5) . .
K3 W2 Na1 160.8(4) . .
K3 W2 K4 63.5(3) . 9_666
O23 W4 O21 166.4(7) . .
O23 W4 O24 92.2(7) . .
O23 W4 Na1 55.1(6) . .
O23 W4 O28 83.6(6) . .
O23 W4 O13 89.5(7) . .
O21 W4 Na1 113.7(6) . .
O21 W4 O28 82.8(6) . .
O21 W4 O13 88.5(7) . .
O24 W4 O21 86.7(7) . .
O24 W4 Na1 116.5(6) . .
O24 W4 O28 84.1(6) . .
O24 W4 O13 166.5(7) . .
O22 W4 O23 97.9(8) . .
O22 W4 O21 95.7(8) . .
O22 W4 O24 96.0(8) . .
O22 W4 Na1 136.3(7) . .
O22 W4 O28 178.5(8) . .
O22 W4 O13 97.0(8) . .
O28 W4 Na1 44.7(5) . .
O13 W4 Na1 54.6(6) . .
O13 W4 O28 82.8(6) . .
O23 W8 O23 87.3(9) 12_655 .
O23 W8 O35 81.5(6) . .
O23 W8 O35 81.5(6) 12_655 .
O34 W8 O23 99.0(7) . 12_655
O34 W8 O23 99.0(7) . .
O34 W8 O35 179.3(10) . .
O34 W8 O29 96.9(8) . .
O34 W8 O29 96.9(8) . 12_655
O29 W8 O23 164.1(7) 12_655 .
O29 W8 O23 91.6(7) . .
O29 W8 O23 91.6(7) 12_655 12_655
O29 W8 O23 164.1(7) . 12_655
O29 W8 O35 82.6(7) . .
O29 W8 O35 82.6(7) 12_655 .
O29 W8 O29 85.2(11) . 12_655
O6 W1 O2 88.3(9) . .
O6 W1 O5 85.8(7) . .
O6 W1 O1 158.5(9) . .
O6 W1 O7 85.5(7) . .
O6 W1 K4 93.4(6) . .
O6 W1 K3 51.3(5) . .
O6 W1 K1 132.5(7) . 6_655
O2 W1 O5 167.3(9) . .
O2 W1 O7 86.2(10) . .
O2 W1 K4 56.2(8) . .
O2 W1 K3 103.6(8) . .
O2 W1 K1 139.1(9) . 6_655
O5 W1 O7 82.1(8) . .
O5 W1 K4 135.3(5) . .
O5 W1 K3 81.4(6) . .
O5 W1 K1 47.2(7) . 6_655
O3 W1 O6 102.3(8) . .
O3 W1 O2 96.1(10) . .
O3 W1 O5 96.2(8) . .
O3 W1 O1 99.2(9) . .
O3 W1 O7 171.9(8) . .
O3 W1 K4 40.3(7) . .
O3 W1 K3 52.5(7) . .
O3 W1 K1 80.2(7) . 6_655
O1 W1 O2 90.9(11) . .
O1 W1 O5 90.5(10) . .
O1 W1 O7 73.0(8) . .
O1 W1 K4 104.0(8) . .
O1 W1 K3 148.8(7) . .
O1 W1 K1 50.4(8) . 6_655
O7 W1 K4 142.4(6) . .
O7 W1 K3 134.5(5) . .
O7 W1 K1 93.0(6) . 6_655
K4 W1 K1 114.2(4) . 6_655
K3 W1 K4 64.4(3) . .
K3 W1 K1 105.8(3) . 6_655
O11 W3 O16 87.8(7) . .
O11 W3 O5 86.6(7) . .
O11 W3 O14 158.1(8) . .
O11 W3 O10 84.9(6) . .
O11 W3 K1 133.0(6) . 6_655
O16 W3 O5 167.0(7) . .
O16 W3 O10 85.0(8) . .
O16 W3 K1 139.0(6) . 6_655
O5 W3 O10 82.8(8) . .
O5 W3 K1 46.8(6) . 6_655
O15 W3 O11 102.3(8) . .
O15 W3 O16 98.0(8) . .
O15 W3 O5 94.7(8) . .
O15 W3 O14 99.4(9) . .
O15 W3 O10 172.3(8) . .
O15 W3 K1 79.4(7) . 6_655
O14 W3 O16 91.9(10) . .
O14 W3 O5 88.9(10) . .
O14 W3 O10 73.3(8) . .
O14 W3 K1 49.2(9) . 6_655
O10 W3 K1 93.6(6) . 6_655
O20 W6 O27 80.2(8) . .
O24 W6 O20 84.3(7) . .
O24 W6 O30 88.5(7) . .
O24 W6 O26 159.7(8) . .
O24 W6 O27 86.1(6) . .
O30 W6 O20 165.7(7) . .
O30 W6 O27 87.0(8) . .
O26 W6 O20 90.2(10) . .
O26 W6 O30 92.3(10) . .
O26 W6 O27 73.7(7) . .
O25 W6 O20 96.3(8) . .
O25 W6 O24 101.2(8) . .
O25 W6 O30 97.1(8) . .
O25 W6 O26 98.8(8) . .
O25 W6 O27 171.6(8) . .
O17 W5 O16 92.0(10) . .
O17 W5 O20 89.4(10) . .
O17 W5 O18 73.6(7) . .
O16 W5 O20 166.0(7) . .
O16 W5 O18 85.1(8) . .
O19 W5 O17 99.6(9) . .
O19 W5 O16 96.2(9) . .
O19 W5 O21 101.0(8) . .
O19 W5 O20 97.3(9) . .
O19 W5 O18 173.2(8) . .
O21 W5 O17 159.3(8) . .
O21 W5 O16 87.7(7) . .
O21 W5 O20 86.0(7) . .
O21 W5 O18 85.8(6) . .
O20 W5 O18 82.0(8) . .
O33 W7 O1BA 82.5(9) . 2_655
O30 W7 O33 167.7(9) . .
O30 W7 O32 91.6(10) . .
O30 W7 O1BA 86.0(8) . 2_655
O31 W7 O33 96.0(10) . .
O31 W7 O30 96.0(8) . .
O31 W7 O32 99.7(9) . .
O31 W7 O29 102.5(8) . .
O31 W7 O1BA 172.5(8) . 2_655
O32 W7 O33 89.1(11) . .
O32 W7 O1BA 73.0(8) . 2_655
O29 W7 O33 86.4(9) . .
O29 W7 O30 88.3(8) . .
O29 W7 O32 157.7(9) . .
O29 W7 O1BA 84.7(7) . 2_655
O47 W9 O49 72.6(9) . .
O47 W9 O46 91.3(12) . .
O38 W9 O49 171.1(9) . .
O38 W9 O47 98.6(10) . .
O38 W9 O45 102.0(9) . .
O38 W9 O46 96.5(10) . .
O38 W9 O48 96.5(11) . .
O45 W9 O49 86.8(7) . .
O45 W9 O47 159.4(9) . .
O45 W9 O46 86.6(8) . .
O46 W9 O49 84.5(10) . .
O48 W9 O49 83.0(10) . .
O48 W9 O47 88.6(12) . .
O48 W9 O45 88.9(9) . .
O48 W9 O46 166.9(8) . .
O53 W10 O54 89.0(12) . .
O53 W10 O50 72.8(9) . .
O53 W10 O48 90.9(12) . .
O51 W10 O53 160.2(9) . .
O51 W10 O54 88.8(9) . .
O51 W10 O50 87.4(8) . .
O51 W10 O48 86.8(9) . .
O54 W10 O50 85.1(10) . .
O54 W10 O48 166.8(9) . .
O52 W10 O53 98.6(10) . .
O52 W10 O51 101.2(9) . .
O52 W10 O54 94.2(10) . .
O52 W10 O50 171.4(9) . .
O52 W10 O48 98.9(10) . .
O48 W10 O50 82.2(10) . .
O64 W13 O67 83.5(10) . .
O64 W13 K1 128.7(8) . .
O66 W13 O64 89.4(12) . .
O66 W13 O67 73.3(9) . .
O66 W13 K1 44.7(10) . .
O68 W13 O64 90.0(9) . .
O68 W13 O66 159.6(9) . .
O68 W13 O67 86.5(7) . .
O68 W13 K1 141.2(7) . .
O65 W13 O64 96.8(10) . .
O65 W13 O66 98.7(10) . .
O65 W13 O68 101.6(9) . .
O65 W13 O67 171.9(8) . .
O65 W13 O46 95.5(10) . 7_645
O65 W13 K1 74.6(8) . .
O67 W13 K1 98.9(6) . .
O46 W13 O64 167.7(9) 7_645 .
O46 W13 O66 89.0(12) 7_645 .
O46 W13 O68 87.2(9) 7_645 .
O46 W13 O67 84.4(10) 7_645 .
O46 W13 K1 55.5(8) 7_645 .
O56 W11 K2B 131.3(7) . .
O55 W11 O56 87.4(8) . .
O55 W11 O54 88.3(9) . .
O55 W11 O57 161.9(10) . .
O55 W11 K2B 56.4(7) . .
O54 W11 O56 83.7(10) . .
O54 W11 K2B 65.7(7) . .
O57 W11 O56 74.5(9) . .
O57 W11 O54 89.5(12) . .
O57 W11 K2B 137.5(9) . .
O59 W11 O56 84.6(10) . .
O59 W11 O55 87.6(9) . .
O59 W11 O54 167.8(9) . .
O59 W11 O57 90.8(12) . .
O59 W11 K2B 120.7(7) . .
O58 W11 O56 172.3(9) . .
O58 W11 O55 100.2(9) . .
O58 W11 O54 97.3(10) . .
O58 W11 O57 97.9(11) . .
O58 W11 O59 94.7(10) . .
O58 W11 K2B 55.3(9) . .
O64 W12 O62 82.3(9) . .
O64 W12 O59 166.7(9) . .
O61 W12 O64 90.1(12) . .
O61 W12 O62 74.4(9) . .
O61 W12 O59 90.3(12) . .
O63 W12 O64 88.0(9) . .
O63 W12 O61 160.7(10) . .
O63 W12 O62 86.3(8) . .
O63 W12 O59 87.2(9) . .
O60 W12 O64 94.9(10) . .
O60 W12 O61 98.8(10) . .
O60 W12 O62 172.6(9) . .
O60 W12 O63 100.5(9) . .
O60 W12 O59 98.2(10) . .
O59 W12 O62 84.9(9) . .
O55 W15B O51 94.9(9) . .
O55 W15B O82 83.5(11) . .
O55 W15B O87 84.5(13) . .
O55 W15B K2B 63.9(7) . .
O51 W15B O82 84.6(10) . .
O51 W15B O87 165.7(11) . .
O51 W15B K2B 67.3(7) . .
O82 W15B K2B 133.4(10) . .
O84 W15B O55 95.1(16) . .
O84 W15B O51 98.5(15) . .
O84 W15B O82 176.7(17) . .
O84 W15B O87 95.8(17) . .
O84 W15B O85 99.5(18) . .
O84 W15B K2B 47.6(15) . .
O87 W15B O82 81.2(13) . .
O87 W15B K2B 124.2(12) . .
O85 W15B O55 165.1(12) . .
O85 W15B O51 86.1(13) . .
O85 W15B O82 81.8(14) . .
O85 W15B O87 90.9(17) . .
O85 W15B K2B 129.4(12) . .
W14 W16 O45 60.2(6) 7_645 .
W14 W16 Na2 75.05(11) 7_645 .
W14 W16 O51 153.2(6) 7_645 .
W14 W16 O76 87.0(10) 7_645 .
W14 W16 O74 117.1(13) 7_645 .
O45 W16 Na2 113.4(6) . .
O45 W16 O51 93.9(8) . .
O45 W16 O76 84.6(11) . .
O51 W16 Na2 113.2(6) . .
O51 W16 O76 83.4(11) . .
O76 W16 Na2 44.2(10) . .
O44 W16 W14 95.9(15) . 7_645
O44 W16 O45 96.8(14) . .
O44 W16 Na2 136.6(14) . .
O44 W16 O51 94.0(16) . .
O44 W16 O76 177.1(18) . .
O44 W16 O74 97.0(17) . .
O74 W16 O45 166.2(12) . .
O74 W16 Na2 54.6(12) . .
O74 W16 O51 86.2(14) . .
O74 W16 O76 81.7(14) . .
W16 W14 O68 151.7(6) 7_645 .
W16 W14 O45 62.6(6) 7_645 7_645
W16 W14 Na2 75.42(11) 7_645 .
W16 W14 O69 85.5(10) 7_645 .
W16 W14 O71 117.6(13) 7_645 .
O68 W14 Na2 113.5(6) . .
O68 W14 O69 84.1(11) . .
O45 W14 O68 90.0(8) 7_645 .
O45 W14 Na2 115.0(6) 7_645 .
O45 W14 O69 83.4(10) 7_645 .
O69 W14 Na2 44.3(9) . .
O70 W14 W16 95.3(13) . 7_645
O70 W14 O68 95.2(13) . .
O70 W14 O45 97.0(13) . 7_645
O70 W14 Na2 135.9(12) . .
O70 W14 O69 179.2(17) . .
O70 W14 O71 97.0(16) . .
O71 W14 O68 87.1(14) . .
O71 W14 O45 165.9(12) . 7_645
O71 W14 Na2 54.3(11) . .
O71 W14 O69 82.6(14) . .
O68 W14B O83 83.2(10) . .
O63 W14B O68 94.0(8) . .
O63 W14B O83 83.1(11) . .
O72 W14B O68 96.3(14) . .
O72 W14B O63 98.1(16) . .
O72 W14B O83 178.7(19) . .
O72 W14B O86 96.2(18) . .
O87 W14B O68 164.6(14) . .
O87 W14B O63 86.7(17) . .
O87 W14B O83 81.6(16) . .
O87 W14B O72 98.9(18) . .
O87 W14B O86 89(2) . .
O86 W14B O68 86.4(13) . .
O86 W14B O63 165.5(12) . .
O86 W14B O83 82.5(14) . .
O63 W15 Na2 114.8(6) . .
O63 W15 O73 85.2(11) . .
O55 W15 O63 90.6(8) . .
O55 W15 Na2 115.4(6) . .
O55 W15 O73 84.4(11) . .
O73 W15 Na2 44.5(10) . .
O75 W15 O63 93.4(15) . .
O75 W15 Na2 133.7(15) . .
O75 W15 O55 99.2(15) . .
O75 W15 O73 176.2(17) . .
O75 W15 O71 93.7(18) . .
O75 W15 O74 99.0(17) . .
O71 W15 O63 88.7(14) . .
O71 W15 Na2 53.8(12) . .
O71 W15 O55 167.2(12) . .
O71 W15 O73 82.7(14) . .
O71 W15 O74 88.7(18) . .
O74 W15 O63 167.4(12) . .
O74 W15 Na2 54.4(12) . .
O74 W15 O55 89.3(14) . .
O74 W15 O73 82.3(14) . .
O38 Co1 O22 174.4(10) . .
O38 Co1 O36 85.1(9) . .
O38 Co1 O40 93.7(14) . .
O38 Co1 O37 88.5(10) . .
O38 Co1 O39 84.8(10) . .
O22 Co1 O36 100.4(9) . .
O22 Co1 O40 84.7(13) . .
O22 Co1 O37 93.2(9) . .
O22 Co1 O39 90.5(9) . .
O36 Co1 O40 102.4(16) . .
O36 Co1 O37 76.2(11) . .
O36 Co1 O39 151.0(12) . .
O40 Co1 O37 177.3(14) . .
O40 Co1 O39 105.3(16) . .
O39 Co1 O37 76.4(11) . .
O35 P3 O35 111.8(19) 2_655 .
O35 P3 O1BA 110.3(6) 2_655 .
O35 P3 O1BA 110.3(6) 2_655 2_655
O35 P3 O1BA 110.3(6) . 2_655
O35 P3 O1BA 110.3(6) . .
O1BA P3 O1BA 103.4(18) 2_655 .
W2 O6 K3 95.0(6) . .
W1 O6 W2 151.0(10) . .
W1 O6 K3 99.3(6) . .
O62 P5B O67 115.8(18) . .
O83 P5B O62 105.9(17) 11_575 .
O83 P5B O62 105.9(17) . .
O83 P5B O67 105.8(16) 11_575 .
O83 P5B O67 105.8(16) . .
O83 P5B O83 118(3) 11_575 .
W5 O17 W5 117.9(12) 11_565 .
W1 O2 W1 162.6(16) . 12_655
W1 O2 K4 93.8(8) 12_655 .
W1 O2 K4 93.8(8) . .
W3 O11 W2 150.9(10) . .
W3 O16 W5 162.1(10) . .
W13 O64 W12 153.6(12) . .
W12 O61 W12 118.5(15) . 11_575
O56 P4B O50 118.7(19) . .
O82 P4B O56 106.3(17) . .
O82 P4B O56 106.3(17) 11_575 .
O82 P4B O50 106.5(17) . .
O82 P4B O50 106.4(17) 11_575 .
O82 P4B O82 113(3) . 11_575
W1 O5 W3 147.3(10) . .
W1 O5 K1 104.9(9) . 6_655
W3 O5 K1 105.3(9) . 6_655
W3 O15 Co3 157.1(13) . .
W3 O14 W3 119.8(13) 11_565 .
W3 O14 K1 103.6(9) . 6_655
W3 O14 K1 103.6(9) 11_565 6_655
W4 O23 W8 159.2(9) . .
W5 O19 Co4A 172.1(17) . .
W5 O19 Co4B 151(2) . .
W5 O21 W4 149.0(10) . .
W2 O12 K4 121.4(8) . 9_666
W2 O12 K3 109.8(8) . .
K3 O12 K4 93.3(6) . 9_666
W1 O3 K4 116.2(9) . .
W1 O3 K3 101.5(8) . .
K4 O3 K3 88.0(7) . .
W9 O49 W9 94.9(10) 11_575 .
P4 O49 W9 122.7(10) . .
P4 O49 W9 122.7(10) . 11_575
P4 O49 P6 76.6(15) . 13_665
P6 O49 W9 121.4(11) 13_665 .
P6 O49 W9 121.4(11) 13_665 11_575
W6 O20 W5 150.6(10) . .
W9 O47 W9 119.9(14) 11_575 .
W7 O33 W7 145.8(15) 12_655 .
W6 O24 W4 150.5(10) . .
W13 O66 W13 118.8(14) . 11_575
W13 O66 K1 107.7(11) . .
W13 O66 K1 107.7(11) 11_575 .
W13 O68 W14 145.8(11) . .
W13 O68 W14B 142.3(11) . .
W9 O38 Co1 149.0(15) . .
W7 O30 W6 162.7(10) . .
W6 O26 W6 118.8(12) 11_565 .
W4 O22 Co1 144.9(12) . .
W9 O45 W16 143.2(12) . .
W9 O45 W14 146.8(12) . 7_645
W14 O45 W16 57.2(5) 7_645 .
W12 O62 W12 92.7(10) . 11_575
P5B O62 W12 123.0(10) . .
P5B O62 W12 123.0(10) . 11_575
P5 O62 W12 120.6(10) . 11_575
P5 O62 W12 120.6(10) . .
W13 O65 Co3 173.1(16) . 6_654
W11 O56 W11 94.7(11) 11_575 .
P4B O56 W11 121.3(10) . 11_575
P4B O56 W11 121.3(10) . .
P5 O56 W11 122.2(10) . .
P5 O56 W11 122.2(10) . 11_575
W12 O63 W14B 144.2(11) . .
W12 O63 W15 143.9(11) . .
W10 O53 W10 119.2(15) . 11_575
Na2 Na2 O85 131.4(8) 13_665 .
O73 Na2 Na2 86.2(9) . 13_665
O73 Na2 Na2 86.2(9) 7_645 13_665
O73 Na2 O73 172.4(19) 7_645 .
O76 Na2 Na2 87.5(9) 7_645 13_665
O76 Na2 Na2 87.5(9) . 13_665
O76 Na2 O73 70.8(11) 7_645 7_645
O76 Na2 O73 108.9(11) . 7_645
O76 Na2 O73 108.9(11) 7_645 .
O76 Na2 O73 70.8(11) . .
O76 Na2 O76 175.0(19) 7_645 .
O82 Na2 Na2 86.7(9) . 13_665
O82 Na2 Na2 86.7(9) 7_645 13_665
O82 Na2 O82 173.4(18) . 7_645
O82 Na2 O83 68.9(11) 7_645 7_645
O82 Na2 O83 110.8(11) 7_645 .
O82 Na2 O83 68.9(11) . .
O82 Na2 O83 110.8(11) . 7_645
O82 Na2 O85 54.9(10) . .
O82 Na2 O85 130.6(13) 7_645 .
O69 Na2 Na2 85.8(9) 7_645 13_665
O69 Na2 Na2 85.8(9) . 13_665
O69 Na2 O73 106.0(11) 7_645 .
O69 Na2 O73 106.0(11) . 7_645
O69 Na2 O73 73.4(11) . .
O69 Na2 O73 73.4(11) 7_645 7_645
O69 Na2 O76 143.9(11) 7_645 7_645
O69 Na2 O76 35.5(11) . 7_645
O69 Na2 O76 143.9(11) . .
O69 Na2 O76 35.5(11) 7_645 .
O69 Na2 O69 171.7(18) . 7_645
O83 Na2 Na2 87.7(9) 7_645 13_665
O83 Na2 Na2 87.7(9) . 13_665
O83 Na2 O83 175.3(18) . 7_645
O83 Na2 O85 102.1(11) . .
O83 Na2 O85 81.0(11) 7_645 .
W12 O60 Co2B 145.8(16) . 4_565
W12 O60 Co2A 172.1(16) . 4_565
Co2A O60 Co2B 34.8(10) 4_565 4_565
W11 O55 W15B 142.9(11) . .
W11 O55 W15 144.6(11) . .
W11 O55 K2B 95.9(8) . .
W15B O55 K2B 84.6(8) . .
W10 O51 W15B 142.6(11) . .
W10 O51 W16 143.1(11) . .
O49 P4 O50 112.8(17) . .
O49 P4 P6 52.0(13) . 13_665
O50 P4 P6 164.8(15) . 13_665
O76 P4 O49 109.2(17) . .
O76 P4 O49 109.2(17) 11_575 .
O76 P4 O50 103.9(18) . .
O76 P4 O50 103.9(18) 11_575 .
O76 P4 P6 83.6(17) 11_575 13_665
O76 P4 P6 83.6(17) . 13_665
O76 P4 O76 118(3) . 11_575
O56 P5 O62 115.1(18) . .
O73 P5 O62 106.5(17) 11_575 .
O73 P5 O62 106.5(17) . .
O73 P5 O56 107.9(17) 11_575 .
O73 P5 O56 107.9(17) . .
O73 P5 O73 113(3) 11_575 .
W8 O35 Na1 100.9(10) . .
P3 O35 W8 130.9(14) . .
P3 O35 Na1 128.2(14) . .
W10 O54 W11 153.1(13) . .
W11 O57 W11 116.4(15) . 11_575
W7 O32 W7 120.0(14) . 11_565
W11 O59 W12 154.4(13) . .
W13 O67 W13 94.7(10) 11_575 .
P5B O67 W13 121.1(10) . 11_575
P5B O67 W13 121.1(10) . .
P6 O67 W13 121.1(10) . .
P6 O67 W13 121.1(10) . 11_575
W10 O50 W10 95.1(10) . 11_575
P4B O50 W10 119.4(11) . 11_575
P4B O50 W10 119.4(11) . .
P4 O50 W10 121.9(10) . .
P4 O50 W10 121.9(10) . 11_575
O49 P6 P4 51.4(13) 13_665 13_665
O49 P6 O67 115.2(17) 13_665 .
O67 P6 P4 166.6(15) . 13_665
O69 P6 O49 106.8(17) 11_575 13_665
O69 P6 O49 106.8(17) . 13_665
O69 P6 P4 78.8(17) . 13_665
O69 P6 P4 78.8(17) 11_575 13_665
O69 P6 O67 108.0(17) . .
O69 P6 O67 108.0(17) 11_575 .
O69 P6 O69 112(3) 11_575 .
W7 O29 W8 152.6(10) . .
W11 O58 K2B 100.1(11) . .
W7 O1BA W7 93.8(8) 2_655 12_655
P3 O1BA W7 127.6(6) . 2_655
P3 O1BA W7 127.6(6) . 12_655
W2 O9 W2 162.4(14) . 12_655
W9 O46 K1 109.2(9) . 13_665
W13 O46 W9 153.4(11) 7_645 .
W13 O46 K1 96.6(10) 7_645 13_665
W9 O48 W10 155.7(12) . .
W15 O73 Na2 100.1(14) . .
P5 O73 W15 133(2) . .
P5 O73 Na2 127(2) . .
W16 O76 Na2 101.5(14) . .
P4 O76 W16 135(2) . .
P4 O76 Na2 123.5(19) . .
P4 O76 O69 94(2) . 7_645
O69 O76 W16 96(2) 7_645 .
O69 O76 Na2 71.7(17) 7_645 .
W15B O82 Na2 100.8(14) . .
P4B O82 W15B 132(2) . .
P4B O82 Na2 127(2) . .
W15B O84 K2B 107.0(19) . .
W14 O69 Na2 99.8(13) . .
P6 O69 W14 132(2) . .
P6 O69 Na2 128.1(19) . .
P6 O69 O76 103(3) . 7_645
O76 O69 W14 92(2) 7_645 .
O76 O69 Na2 72.8(17) 7_645 .
W14B O83 Na2 101.4(14) . .
P5B O83 W14B 135(2) . .
P5B O83 Na2 123.3(19) . .
W14B O72 Co2A 151(3) . .
W15 O75 Co2B 155(3) . .
W14 O70 Co4A 150(3) . 7_645
W1 O1 W1 119.7(14) 11_565 .
W1 O1 K1 102.0(9) 11_565 6_655
W1 O1 K1 102.0(9) . 6_655
O19 Co4A O43 93(3) . .
O70 Co4A O19 172(3) 7_645 .
O70 Co4A O43 91(3) 7_645 .
O2BA Co4A O19 107(4) . .
O2BA Co4A O70 81(4) . 7_645
O2BA Co4A O43 49(5) . .
O15 Co3 Co3 126.5(17) . 4_566
O65 Co3 O15 92.0(12) 6_655 .
O65 Co3 Co3 136.5(12) 6_655 4_566
O79 O79 K1 72.5(12) 11_575 .
W14B O87 W15B 164(3) . .
W14 O71 Na2 94.5(14) . .
W15 O71 W14 161(2) . .
W15 O71 Na2 96.2(14) . .
W15B O85 Na2 98.7(14) . .
O86 O85 W15B 173(3) 7_645 .
O86 O85 Na2 76(2) 7_645 .
W15 O74 W16 161(2) . .
O85 O86 W14B 171(3) 7_645 .
O75 Co2B O60 169(2) . 4_565
Co2A Co2B O60 65.5(16) . 4_565
Co2A Co2B O75 108(2) . .
Co2A Co2B O77 63(3) . .
O77 Co2B O60 88(2) . 4_565
O77 Co2B O75 97(2) . .
O60 Co2A O72 174(2) 4_565 .
Co2B Co2A O60 79.8(18) . 4_565
Co2B Co2A O72 99(2) . .
Co2B Co2A O77 75(3) . .
O77 Co2A O60 97(2) . 4_565
O77 Co2A O72 88(2) . .
O2BA O43 Co4A 40(4) . .
Co2A O77 Co2B 41.7(18) . .
W2 Na1 W2 60.2(4) . 12_655
W4 Na1 W2 108.6(6) 12_655 .
W4 Na1 W2 60.6(3) . .
W4 Na1 W2 108.6(6) . 12_655
W4 Na1 W2 60.6(3) 12_655 12_655
W4 Na1 W4 107.7(6) . 12_655
O35 Na1 W2 136.5(7) . 12_655
O35 Na1 W2 136.5(7) . .
O35 Na1 W4 76.5(5) . 12_655
O35 Na1 W4 76.5(5) . .
O35 Na1 Na1 85.9(7) . 2_655
Na1 Na1 W2 121.5(4) 2_655 .
Na1 Na1 W2 121.5(4) 2_655 12_655
Na1 Na1 W4 121.6(3) 2_655 12_655
Na1 Na1 W4 121.6(3) 2_655 .
O28 Na1 W2 77.0(5) . .
O28 Na1 W2 136.4(8) 12_655 .
O28 Na1 W2 136.4(8) . 12_655
O28 Na1 W2 77.0(5) 12_655 12_655
O28 Na1 W4 135.1(9) 12_655 .
O28 Na1 W4 34.9(4) . .
O28 Na1 W4 135.1(9) . 12_655
O28 Na1 W4 34.9(4) 12_655 12_655
O28 Na1 O35 71.3(6) . .
O28 Na1 O35 71.3(6) 12_655 .
O28 Na1 Na1 86.6(6) 12_655 2_655
O28 Na1 Na1 86.6(6) . 2_655
O28 Na1 O28 142.3(13) . 12_655
O8 Na1 W2 34.9(4) 12_655 12_655
O8 Na1 W2 34.9(4) . .
O8 Na1 W2 76.2(7) . 12_655
O8 Na1 W2 76.2(7) 12_655 .
O8 Na1 W4 77.5(4) 12_655 12_655
O8 Na1 W4 136.1(9) 12_655 .
O8 Na1 W4 77.5(4) . .
O8 Na1 W4 136.1(9) . 12_655
O8 Na1 O35 143.7(5) 12_655 .
O8 Na1 O35 143.7(5) . .
O8 Na1 Na1 86.6(6) 12_655 2_655
O8 Na1 Na1 86.6(6) . 2_655
O8 Na1 O28 143.5(10) . 12_655
O8 Na1 O28 143.5(10) 12_655 .
O8 Na1 O28 72.9(5) 12_655 12_655
O8 Na1 O28 72.9(5) . .
O8 Na1 O8 71.0(9) 12_655 .
O19 Co4B O44 172(3) . .
O19 Co4B Co5 96.6(18) . .
O44 Co4B Co5 78(2) . .
O2BA Co4B O19 92(3) . .
O2BA Co4B O44 93(3) . .
O2BA Co4B Co5 171(3) . .
O6DA Co4B O19 98(4) . .
O6DA Co4B O44 82(4) . .
O6DA Co4B O2BA 138(6) . .
O6DA Co4B Co5 42(4) . .
Co4A O2BA O43 91(7) . .
O43 O2BA Co4B 121(6) . .
K2 O0CA K2B 76(3) . 4_565
K2B O0CA K2 130(6) . .
K2B O0CA K2B 125(6) . 4_565
Li1 O81 K2 134(7) . .
Co4B O6DA Co5 106(6) . .
W4 O28 Na1 100.4(8) . .
P2 O28 W4 133.2(9) . .
P2 O28 Na1 126.4(10) . .
O28 P2 O28 113.9(12) 11_565 .
O28 P2 O27 108.9(8) 11_565 .
O28 P2 O27 108.9(8) . .
O28 P2 O18 109.5(8) 11_565 .
O28 P2 O18 109.5(8) . .
O27 P2 O18 105.9(13) . .
O8 P1 O8 113.1(13) . 11_565
O8 P1 O7 109.7(8) . .
O8 P1 O7 109.7(8) 11_565 .
O8 P1 O10 109.4(8) 11_565 .
O8 P1 O10 109.4(8) . .
O10 P1 O7 105.4(13) . .
W6 O27 W6 93.4(8) . 11_565
P2 O27 W6 127.9(7) . 11_565
P2 O27 W6 127.9(7) . .
W2 O8 Na1 100.9(8) . .
P1 O8 W2 132.3(9) . .
P1 O8 Na1 126.8(10) . .
W5 O18 W5 94.7(8) . 11_565
P2 O18 W5 126.2(7) . .
P2 O18 W5 126.2(7) . 11_565
W1 O7 W1 94.2(9) . 11_565
P1 O7 W1 127.3(7) . 11_565
P1 O7 W1 127.3(7) . .
W3 O10 W3 93.3(8) . 11_565
P1 O10 W3 126.9(7) . .
P1 O10 W3 126.9(7) . 11_565
W2 O13 W4 161.0(9) . .
O42 K2 O42 146(4) . 4_565
O42 K2 O0CA 121(3) . .
O42 K2 O0CA 90(3) 4_565 .
O42 K2 O0CA 90(3) . 4_565
O42 K2 O0CA 121(3) 4_565 4_565
O42 K2 O81 96(3) 4_565 4_565
O42 K2 O81 96(3) . .
O42 K2 O81 103(3) . 4_565
O42 K2 O81 103(3) 4_565 .
O42 K2 Li1 103.2(18) 4_565 4_565
O42 K2 Li1 103(2) . 4_565
O42 K2 Li1 103.2(18) . .
O42 K2 Li1 103(2) 4_565 .
O42 K2 K2B 103.2(18) . .
O42 K2 K2B 103(2) 4_565 .
O42 K2 K2B 103(2) . 4_565
O42 K2 K2B 103.2(18) 4_565 4_565
O0CA K2 O0CA 59(6) . 4_565
O0CA K2 K2B 65(3) . 4_565
O0CA K2 K2B 65(3) 4_565 .
O0CA K2 K2B 20(3) 4_565 4_565
O0CA K2 K2B 20(3) . .
O81 K2 O81 112(6) 4_565 .
O81 K2 Li1 18(3) . .
O81 K2 Li1 95(3) . 4_565
O81 K2 Li1 95(3) 4_565 .
O81 K2 Li1 18(3) 4_565 4_565
Li1 K2 Li1 77.0(10) . 4_565
K2B K2 K2B 77.0(10) . 4_565
W2 K4 W2 55.48(17) 4_566 9_666
W2 K4 K3 90.8(3) 9_666 .
W2 K4 K3 54.68(15) 4_566 .
W2 K4 K3 54.68(15) 9_666 9_666
W2 K4 K3 90.8(3) 4_566 9_666
W1 K4 W2 108.89(19) 12_655 9_666
W1 K4 W2 141.6(4) . 9_666
W1 K4 W2 141.6(4) 12_655 4_566
W1 K4 W2 108.89(19) . 4_566
W1 K4 W1 59.22(18) 12_655 .
W1 K4 K3 95.1(3) 12_655 .
W1 K4 K3 95.1(3) . 9_666
W1 K4 K3 57.39(15) . .
W1 K4 K3 57.39(15) 12_655 9_666
O2 K4 W2 133.1(5) . 9_666
O2 K4 W2 133.1(5) . 4_566
O2 K4 W1 29.92(11) . 12_655
O2 K4 W1 29.92(11) . .
O2 K4 K3 78.4(4) . .
O2 K4 K3 78.4(4) . 9_666
O12 K4 W2 21.4(3) 4_566 4_566
O12 K4 W2 76.6(4) 4_566 9_666
O12 K4 W2 76.6(4) 9_666 4_566
O12 K4 W2 21.4(3) 9_666 9_666
O12 K4 W1 89.8(4) 9_666 12_655
O12 K4 W1 89.8(4) 4_566 .
O12 K4 W1 137.7(5) 9_666 .
O12 K4 W1 137.7(5) 4_566 12_655
O12 K4 O2 117.5(5) 4_566 .
O12 K4 O2 117.5(5) 9_666 .
O12 K4 O12 97.3(8) 4_566 9_666
O12 K4 K3 102.6(6) 4_566 9_666
O12 K4 K3 102.6(6) 9_666 .
O12 K4 K3 42.6(4) 9_666 9_666
O12 K4 K3 42.6(4) 4_566 .
O12 K4 O4 70.4(5) 9_666 .
O12 K4 O4 70.4(5) 4_566 .
O3 K4 W2 91.1(4) 12_655 9_666
O3 K4 W2 139.7(6) 12_655 4_566
O3 K4 W2 91.1(4) . 4_566
O3 K4 W2 139.7(6) . 9_666
O3 K4 W1 23.4(4) . .
O3 K4 W1 23.4(4) 12_655 12_655
O3 K4 W1 82.6(5) . 12_655
O3 K4 W1 82.6(5) 12_655 .
O3 K4 O2 53.1(4) . .
O3 K4 O2 53.1(4) 12_655 .
O3 K4 O12 149.3(8) . 9_666
O3 K4 O12 70.2(5) 12_655 9_666
O3 K4 O12 149.3(8) 12_655 4_566
O3 K4 O12 70.2(5) . 4_566
O3 K4 O3 106.0(8) 12_655 .
O3 K4 K3 111.1(6) . 9_666
O3 K4 K3 49.1(5) . .
O3 K4 K3 111.1(6) 12_655 .
O3 K4 K3 49.1(5) 12_655 9_666
O3 K4 O4 79.0(5) 12_655 .
O3 K4 O4 79.0(5) . .
K3 K4 K3 78.9(5) . 9_666
O4 K4 W2 68.6(2) . 4_566
O4 K4 W2 68.6(2) . 9_666
O4 K4 W1 73.1(2) . .
O4 K4 W1 73.1(2) . 12_655
O4 K4 O2 74.9(6) . .
O4 K4 K3 39.5(3) . .
O4 K4 K3 39.5(3) . 9_666
W2 K3 W2 157.6(6) 4_566 .
W2 K3 W1 116.4(2) 4_566 .
W2 K3 W1 116.4(2) . 4_566
W2 K3 W1 58.99(7) . .
W2 K3 W1 58.99(7) 4_566 4_566
W2 K3 K4 103.0(4) 4_566 9_666
W2 K3 K4 61.9(2) . 9_666
W1 K3 W1 159.1(6) 4_566 .
W1 K3 K4 107.2(4) . 9_666
W1 K3 K4 58.2(2) 4_566 9_666
O6 K3 W2 31.2(3) 4_566 4_566
O6 K3 W2 136.4(6) . 4_566
O6 K3 W2 31.2(3) . .
O6 K3 W2 136.4(6) 4_566 .
O6 K3 W1 29.4(3) 4_566 4_566
O6 K3 W1 29.4(3) . .
O6 K3 W1 138.5(6) 4_566 .
O6 K3 W1 138.5(6) . 4_566
O6 K3 O6 140.6(10) 4_566 .
O6 K3 O3 54.8(5) . .
O6 K3 O3 119.6(6) . 4_566
O6 K3 O3 54.8(5) 4_566 4_566
O6 K3 O3 119.7(6) 4_566 .
O6 K3 K4 74.8(5) 4_566 9_666
O6 K3 K4 80.4(5) . 9_666
O12 K3 W2 25.8(3) 4_566 4_566
O12 K3 W2 25.8(3) . .
O12 K3 W2 146.7(6) 4_566 .
O12 K3 W2 146.7(6) . 4_566
O12 K3 W1 84.7(4) 4_566 4_566
O12 K3 W1 91.8(4) . 4_566
O12 K3 W1 91.8(4) 4_566 .
O12 K3 W1 84.7(4) . .
O12 K3 O6 56.2(5) 4_566 4_566
O12 K3 O6 56.2(5) . .
O12 K3 O6 116.4(6) . 4_566
O12 K3 O6 116.4(6) 4_566 .
O12 K3 O12 160.9(11) . 4_566
O12 K3 O3 66.8(5) 4_566 .
O12 K3 O3 66.8(5) . 4_566
O12 K3 O3 110.7(5) 4_566 4_566
O12 K3 O3 110.7(5) . .
O12 K3 K4 44.1(4) . 9_666
O12 K3 K4 120.5(6) 4_566 9_666
O3 K3 W2 85.0(3) . .
O3 K3 W2 85.0(3) 4_566 4_566
O3 K3 W2 92.3(4) 4_566 .
O3 K3 W2 92.3(4) . 4_566
O3 K3 W1 148.7(5) . 4_566
O3 K3 W1 148.7(5) 4_566 .
O3 K3 W1 26.0(3) 4_566 4_566
O3 K3 W1 26.0(3) . .
O3 K3 O3 166.0(11) . 4_566
O3 K3 K4 42.9(4) 4_566 9_666
O3 K3 K4 125.3(6) . 9_666
O4 K3 W2 78.8(3) . .
O4 K3 W2 78.8(3) . 4_566
O4 K3 W1 79.5(3) . 4_566
O4 K3 W1 79.5(3) . .
O4 K3 O6 70.3(5) . 4_566
O4 K3 O6 70.3(5) . .
O4 K3 O12 80.5(5) . 4_566
O4 K3 O12 80.5(5) . .
O4 K3 O3 83.0(5) . .
O4 K3 O3 83.0(5) . 4_566
O4 K3 K4 50.5(3) . 9_666
K4 O4 K4 180.0 9_666 .
K3 O4 K4 90.000(1) 9_666 9_666
K3 O4 K4 90.000(1) . 9_666
K3 O4 K4 90.000(1) 9_666 .
K3 O4 K4 90.000(1) . .
K3 O4 K3 180.0 . 9_666
O5 K1 W13 136.9(10) 16_654 .
O5 K1 W13 107.5(6) 6_654 .
O5 K1 O5 61.5(8) 6_654 16_654
O5 K1 O14 51.6(7) 6_654 6_654
O5 K1 O14 51.6(7) 16_654 6_654
O5 K1 O46 164.5(12) 6_654 13_665
O5 K1 O46 118.8(5) 6_654 7_645
O5 K1 O46 164.5(12) 16_654 7_645
O5 K1 O46 118.8(5) 16_654 13_665
O5 K1 O1 52.1(6) 6_654 6_654
O5 K1 O1 52.1(6) 16_654 6_654
O14 K1 W13 87.9(8) 6_654 .
O14 K1 O46 115.1(10) 6_654 7_645
O14 K1 O46 115.1(10) 6_654 13_665
O14 K1 O1 88.0(9) 6_654 6_654
O66 K1 W13 27.7(3) . .
O66 K1 O5 114.4(11) . 16_654
O66 K1 O5 114.4(11) . 6_654
O66 K1 O14 75.1(11) . 6_654
O66 K1 O46 50.4(7) . 13_665
O66 K1 O46 50.4(7) . 7_645
O66 K1 O1 163.1(14) . 6_654
O80 K1 W13 68.9(6) . .
O80 K1 W13 118.0(8) 11_575 .
O80 K1 O5 123.8(10) 11_575 6_654
O80 K1 O5 62.9(7) 11_575 16_654
O80 K1 O5 62.9(7) . 6_654
O80 K1 O5 123.8(10) . 16_654
O80 K1 O14 97.7(9) . 6_654
O80 K1 O14 97.7(9) 11_575 6_654
O80 K1 O66 95.0(8) 11_575 .
O80 K1 O66 95.0(8) . .
O80 K1 O80 163.4(19) 11_575 .
O80 K1 O46 61.3(7) 11_575 13_665
O80 K1 O46 116.9(10) . 13_665
O80 K1 O46 61.3(7) . 7_645
O80 K1 O46 116.9(10) 11_575 7_645
O80 K1 O1 87.1(7) 11_575 6_654
O80 K1 O1 87.1(7) . 6_654
O80 K1 O79 64.4(15) . .
O80 K1 O79 64.4(15) 11_575 11_575
O80 K1 O79 99.3(16) 11_575 .
O80 K1 O79 99.3(16) . 11_575
O46 K1 W13 60.8(5) 13_665 .
O46 K1 W13 27.9(5) 7_645 .
O46 K1 O46 56.2(8) 7_645 13_665
O1 K1 W13 154.8(2) 6_654 .
O1 K1 O46 141.9(9) 6_654 7_645
O1 K1 O46 141.9(9) 6_654 13_665
O79 K1 W13 111.6(12) . .
O79 K1 W13 128.4(14) 11_575 .
O79 K1 O5 110.4(14) 11_575 6_654
O79 K1 O5 92.3(13) 11_575 16_654
O79 K1 O5 92.3(13) . 6_654
O79 K1 O5 110.4(14) . 16_654
O79 K1 O14 143.5(14) 11_575 6_654
O79 K1 O14 143.5(14) . 6_654
O79 K1 O66 134.7(15) 11_575 .
O79 K1 O66 134.7(15) . .
O79 K1 O46 85.1(13) . 7_645
O79 K1 O46 85.1(13) 11_575 13_665
O79 K1 O46 101.4(15) 11_575 7_645
O79 K1 O46 101.4(15) . 13_665
O79 K1 O1 60.9(12) 11_575 6_654
O79 K1 O1 60.9(12) . 6_654
O79 K1 O79 35(2) . 11_575
O81 Li1 K2 28(5) . .
W15B K2B W11 55.9(3) . .
W15B K2B K2B 130.7(7) . 4_565
O55 K2B W11 27.7(4) . .
O55 K2B W15B 31.5(4) . .
O55 K2B K2B 100.2(8) . 4_565
O55 K2B Co5 107.1(8) . .
O58 K2B W11 24.6(4) . .
O58 K2B W15B 79.1(6) . .
O58 K2B O55 48.2(6) . .
O58 K2B K2B 57.6(7) . 4_565
O58 K2B Co5 136.9(9) . .
O84 K2B W11 77.6(9) . .
O84 K2B W15B 25.4(8) . .
O84 K2B O55 50.2(9) . .
O84 K2B O58 97.7(11) . .
O84 K2B O0CA 146(2) . 4_565
O84 K2B K2 174.4(13) . .
O84 K2B K2B 134.0(10) . 4_565
O84 K2B Co5 75.9(11) . .
O0CA K2B W11 116(4) . .
O0CA K2B W11 78(2) 4_565 .
O0CA K2B W15B 169(5) . .
O0CA K2B W15B 133(2) 4_565 .
O0CA K2B O55 138(4) . .
O0CA K2B O55 102(2) 4_565 .
O0CA K2B O58 92(4) . .
O0CA K2B O58 54(2) 4_565 .
O0CA K2B O84 154(4) . .
O0CA K2B O0CA 37(5) . 4_565
O0CA K2B K2 30(4) . .
O0CA K2B K2 39(2) 4_565 .
O0CA K2B K2B 17.4(19) 4_565 4_565
O0CA K2B K2B 38(4) . 4_565
O0CA K2B Co5 113(4) . .
O0CA K2B Co5 137(2) 4_565 .
K2 K2B W11 103.9(7) . .
K2 K2B W15B 152.9(8) . .
K2 K2B O55 131.6(9) . .
K2 K2B O58 85.2(7) . .
K2 K2B K2B 51.5(5) . 4_565
K2 K2B Co5 98.7(7) . .
K2B K2B W11 82.1(7) 4_565 .
Co5 K2B W11 116.9(7) . .
Co5 K2B W15B 78.7(6) . .
Co5 K2B K2B 149.3(5) . 4_565
Co4B Co5 K2B 100.8(12) . .
O6DA Co5 Co4B 32(3) . .
O6DA Co5 K2B 75(3) . .
O39 Co5 Co4 69.5(18) . .
O39 Co5 O6DA 101(3) . .
O39 Co5 K2B 149.3(16) . .

loop_
_geom_bond_atom_site_label_1
_geom_bond_atom_site_label_2
_geom_bond_distance
_geom_bond_site_symmetry_2
W2 O6 1.930(17) .
W2 O11 1.920(16) .
W2 O12 1.719(16) .
W2 O9 1.890(4) .
W2 Na1 3.72(2) .
W2 O8 2.170(15) .
W2 O13 1.865(17) .
W2 K4 4.012(11) 9_666
W2 K3 3.713(4) .
W4 O23 1.855(16) .
W4 O21 1.942(17) .
W4 O24 1.941(17) .
W4 O22 1.733(18) .
W4 Na1 3.720(15) .
W4 O28 2.165(15) .
W4 O13 1.943(17) .
W8 O23 1.945(16) .
W8 O23 1.945(16) 12_655
W8 O34 1.76(2) .
W8 O35 2.24(2) .
W8 O29 1.901(17) 12_655
W8 O29 1.901(17) .
W1 O6 1.892(17) .
W1 O2 1.919(4) .
W1 O5 1.959(18) .
W1 O3 1.701(18) .
W1 O1 1.914(13) .
W1 O7 2.260(16) .
W1 K4 3.840(10) .
W1 K3 3.803(4) .
W1 K1 4.05(2) 6_655
W3 O11 1.882(16) .
W3 O16 1.92(2) .
W3 O5 1.972(19) .
W3 O15 1.718(18) .
W3 O14 1.909(12) .
W3 O10 2.271(15) .
W3 K1 4.07(3) 6_655
W6 O20 1.95(2) .
W6 O24 1.872(17) .
W6 O30 1.95(2) .
W6 O26 1.921(12) .
W6 O25 1.719(17) .
W6 O27 2.271(15) .
W5 O17 1.931(12) .
W5 O16 1.94(2) .
W5 O19 1.733(18) .
W5 O21 1.880(17) .
W5 O20 1.96(2) .
W5 O18 2.250(14) .
W7 O33 1.973(8) .
W7 O30 1.90(2) .
W7 O31 1.718(18) .
W7 O32 1.912(13) .
W7 O29 1.891(17) .
W7 O1BA 2.268(16) 2_655
W9 O49 2.236(17) .
W9 O47 1.903(14) .
W9 O38 1.70(2) .
W9 O45 1.881(18) .
W9 O46 2.04(2) .
W9 O48 1.87(2) .
W10 O53 1.911(15) .
W10 O51 1.892(19) .
W10 O54 1.92(2) .
W10 O52 1.74(2) .
W10 O50 2.234(18) .
W10 O48 2.02(2) .
W13 O64 1.93(2) .
W13 O66 1.923(14) .
W13 O68 1.866(18) .
W13 O65 1.717(19) .
W13 O67 2.251(17) .
W13 O46 1.86(2) 7_645
W13 K1 3.94(2) .
W11 O56 2.247(19) .
W11 O55 1.89(2) .
W11 O54 1.98(2) .
W11 O57 1.944(16) .
W11 O59 1.86(2) .
W11 O58 1.71(2) .
W11 K2B 4.04(2) .
W12 O64 1.94(2) .
W12 O61 1.920(15) .
W12 O62 2.280(19) .
W12 O63 1.88(2) .
W12 O60 1.69(2) .
W12 O59 2.01(2) .
W15B O55 1.97(2) .
W15B O51 1.981(18) .
W15B O82 2.17(3) .
W15B O84 1.68(4) .
W15B O87 2.11(4) .
W15B O85 1.85(4) .
W15B K2B 3.75(2) .
W16 W14 1.886(4) 7_645
W16 O45 1.992(19) .
W16 Na2 3.704(14) .
W16 O51 2.03(2) .
W16 O76 2.13(3) .
W16 O44 1.70(4) .
W16 O74 1.89(4) .
W14 W16 1.886(4) 7_645
W14 O68 2.039(19) .
W14 O45 1.948(19) 7_645
W14 Na2 3.697(14) .
W14 O69 2.20(3) .
W14 O70 1.72(3) .
W14 O71 1.92(4) .
W14B O68 2.009(18) .
W14B O63 1.98(2) .
W14B O83 2.13(3) .
W14B O72 1.70(4) .
W14B O87 1.65(4) .
W14B O86 1.93(4) .
W15 O63 2.037(19) .
W15 Na2 3.709(14) .
W15 O55 2.01(2) .
W15 O73 2.18(3) .
W15 O75 1.71(4) .
W15 O71 1.86(4) .
W15 O74 1.89(4) .
Co1 O38 2.04(2) .
Co1 O22 2.07(2) .
Co1 O36 2.11(3) .
Co1 O40 2.21(5) .
Co1 O37 2.37(3) .
Co1 O39 2.22(3) .
P3 O35 1.50(2) 2_655
P3 O35 1.50(2) .
P3 O1BA 1.57(2) .
P3 O1BA 1.57(2) 2_655
O6 K3 3.007(18) .
P5B O62 1.59(4) .
P5B O67 1.68(3) .
P5B O83 1.54(3) 11_575
P5B O83 1.54(3) .
O17 W5 1.931(12) 11_565
O2 W1 1.919(4) 12_655
O2 K4 3.20(3) .
O61 W12 1.920(15) 11_575
P4B O56 1.62(4) .
P4B O50 1.71(3) .
P4B O82 1.54(4) 11_575
P4B O82 1.54(4) .
O5 K1 3.07(3) 6_655
O15 Co3 2.10(3) .
O14 W3 1.909(12) 11_565
O14 K1 3.17(4) 6_655
O19 Co4A 2.03(4) .
O19 Co4B 1.92(4) .
O12 K4 2.837(18) 9_666
O12 K3 2.758(18) .
O3 K4 2.77(2) .
O3 K3 3.079(19) .
O49 W9 2.236(17) 11_575
O49 P4 1.66(3) .
O49 P6 1.67(3) 13_665
O47 W9 1.902(14) 11_575
O33 W7 1.972(8) 12_655
O66 W13 1.923(14) 11_575
O66 K1 2.91(4) .
O26 W6 1.921(12) 11_565
O45 W14 1.948(19) 7_645
O62 W12 2.280(19) 11_575
O62 P5 1.72(3) .
O65 Co3 2.09(3) 6_654
O56 W11 2.247(19) 11_575
O56 P5 1.68(3) .
O53 W10 1.911(15) 11_575
Na2 Na2 2.87(5) 13_665
Na2 O73 2.64(4) 7_645
Na2 O73 2.64(4) .
Na2 O76 2.64(3) .
Na2 O76 2.64(3) 7_645
Na2 O82 2.70(4) 7_645
Na2 O82 2.70(4) .
Na2 O69 2.62(3) 7_645
Na2 O69 2.62(3) .
Na2 O83 2.72(3) .
Na2 O83 2.72(3) 7_645
Na2 O85 3.01(4) .
O60 Co2B 2.10(3) 4_565
O60 Co2A 1.94(3) 4_565
O55 K2B 3.38(3) .
P4 O50 1.75(4) .
P4 P6 2.06(3) 13_665
P4 O76 1.54(3) .
P4 O76 1.54(3) 11_575
P5 O73 1.51(4) .
P5 O73 1.51(4) 11_575
O35 Na1 2.66(3) .
O57 W11 1.944(16) 11_575
O32 W7 1.912(13) 11_565
O80 K1 2.83(3) .
O67 W13 2.251(17) 11_575
O67 P6 1.73(4) .
O50 W10 2.234(18) 11_575
P6 O49 1.67(3) 13_665
P6 P4 2.06(3) 13_665
P6 O69 1.50(3) 11_575
P6 O69 1.50(3) .
O58 K2B 3.37(3) .
O1BA W7 2.268(16) 2_655
O1BA W7 2.268(16) 12_655
O9 W2 1.890(4) 12_655
O46 W13 1.86(2) 7_645
O46 K1 3.27(3) 13_665
O76 O69 1.60(5) 7_645
O44 Co4B 1.98(5) .
O84 K2B 2.90(5) .
O69 O76 1.60(5) 7_645
O72 Co2A 1.98(4) .
O75 Co2B 1.95(4) .
O70 Co4A 1.89(5) 7_645
O42 K2 2.07(6) .
O1 W1 1.914(13) 11_565
O1 K1 3.19(4) 6_655
Co4A O70 1.89(5) 7_645
Co4A O43 2.11(11) .
Co4A O2BA 1.36(10) .
Co3 O65 2.09(3) 6_655
Co3 Co3 2.48(5) 4_566
O79 O79 1.71(12) 11_575
O79 K1 2.84(7) .
O85 O86 1.51(5) 7_645
O86 O85 1.51(5) 7_645
Co2B O60 2.10(3) 4_565
Co2B Co2A 1.21(3) .
Co2B O77 1.76(6) .
Co2A O60 1.94(3) 4_565
Co2A O77 1.63(6) .
O43 O2BA 1.59(13) .
Na1 W2 3.72(2) 12_655
Na1 W4 3.720(15) 12_655
Na1 Na1 2.86(5) 2_655
Na1 O28 2.658(17) .
Na1 O28 2.659(17) 12_655
Na1 O8 2.64(3) .
Na1 O8 2.64(3) 12_655
Co4B O2BA 1.91(11) .
Co4B O6DA 1.52(11) .
Co4B Co5 2.76(5) .
O0CA K2 2.09(10) .
O0CA K2B 3.01(12) 4_565
O0CA K2B 1.46(10) .
O81 K2 2.09(10) .
O81 Li1 1.40(10) .
O6DA Co5 1.92(11) .
O28 P2 1.523(15) .
P2 O28 1.523(15) 11_565
P2 O27 1.55(2) .
P2 O18 1.57(2) .
P1 O8 1.531(16) 11_565
P1 O8 1.531(16) .
P1 O7 1.57(3) .
P1 O10 1.55(2) .
O27 W6 2.271(15) 11_565
O18 W5 2.250(14) 11_565
O7 W1 2.260(16) 11_565
O10 W3 2.271(15) 11_565
K2 O42 2.07(6) 4_565
K2 O0CA 2.09(10) 4_565
K2 O81 2.09(10) 4_565
K2 Li1 3.23(3) .
K2 Li1 3.23(3) 4_565
K2 K2B 3.23(3) .
K2 K2B 3.23(3) 4_565
K4 W2 4.012(11) 9_666
K4 W2 4.012(11) 4_566
K4 W1 3.840(10) 12_655
K4 O12 2.838(18) 9_666
K4 O12 2.838(18) 4_566
K4 O3 2.77(2) 12_655
K4 K3 4.071(17) .
K4 K3 4.071(17) 9_666
K4 O4 3.143(14) .
K3 W2 3.713(4) 4_566
K3 W1 3.803(4) 4_566
K3 O6 3.007(18) 4_566
K3 O12 2.759(18) 4_566
K3 O3 3.079(19) 4_566
K3 K4 4.071(17) 9_666
K3 O4 2.59(2) .
O4 K4 3.143(14) 9_666
O4 K3 2.59(2) 9_666
K1 O5 3.07(3) 16_654
K1 O5 3.07(3) 6_654
K1 O14 3.17(4) 6_654
K1 O80 2.83(3) 11_575
K1 O46 3.27(3) 7_645
K1 O46 3.27(3) 13_665
K1 O1 3.19(4) 6_654
K1 O79 2.84(7) 11_575
K2B O0CA 3.01(12) 4_565
K2B K2B 4.02(5) 4_565
K2B Co5 3.70(3) .
Co5 O39 1.37(3) .

loop_
_platon_squeeze_void_nr
_platon_squeeze_void_average_x
_platon_squeeze_void_average_y
_platon_squeeze_void_average_z
_platon_squeeze_void_volume
_platon_squeeze_void_count_electrons
_platon_squeeze_void_content
1 0.375 0.106 0.125 5496 1634 ' '
